data_7013405
loop_
_publ_author_name
'Blower, Philip J.'
'Castle, Thomas C.'
'Cowley, Andrew R.'
'Dilworth, Jonathan R.'
'Donnelly, Paul S.'
'Labisbal, Elena'
'Sowrey, Frank E.'
'Teat, Simon J.'
'Went, Michael J.'

_publ_section_title
;
 Structural trends in copper(II) bis(thiosemicarbazone) radiopharmaceuticals
;
_journal_coden_ASTM DTARAF
_journal_issue 23
_journal_name_full 'Dalton Transactions'
_journal_page_first 4416
_journal_page_last 4425
_journal_paper_doi 10.1039/b307499d
_journal_year 2003
_chemical_compound_source
;
synthesis as described
;
_chemical_formula_moiety ' C10 H17 N7 Ni1 S2 '
_chemical_formula_sum 'C10 H17 N7 Ni S2'
_chemical_formula_weight 358.12
_space_group_IT_number 14
_symmetry_cell_setting monoclinic
_symmetry_space_group_name_Hall '-P 2ybc'
_symmetry_space_group_name_H-M 'P 1 21/c 1'
_atom_sites_solution_hydrogens geom
_atom_sites_solution_primary direct
_cell_angle_alpha 90
_cell_angle_beta 105.8679(9)
_cell_angle_gamma 90
_cell_formula_units_Z 4
_cell_length_a 7.2586(2)
_cell_length_b 16.9149(4)
_cell_length_c 12.8679(3)
_cell_measurement_reflns_used 11398
_cell_measurement_temperature 150
_cell_measurement_theta_max 28
_cell_measurement_theta_min 5
_cell_volume 1519.70(7)
_computing_cell_refinement
;
KappaCCD software 'DENZO' (Otwinowski & Minor, 1996)
;
_computing_data_collection
;
KappaCCD software 'Collect' (Nonius, 2000)
;
_computing_data_reduction
;
KappaCCD software 'DENZO' (Otwinowski & Minor, 1996)
;
_computing_publication_material
;
CRYSTALS (Watkin et al, 2001)
;
_computing_structure_refinement
;
CRYSTALS (Watkin et al, 2001)
;
_computing_structure_solution 'SIR92 (Giacovazzo et al, 1992)'
_diffrn_ambient_temperature 150
_diffrn_measured_fraction_theta_max 0.998
_diffrn_measurement_device_type
;
Nonius KappaCCD
;
_diffrn_measurement_method \w
_diffrn_radiation_monochromator graphite
_diffrn_radiation_type 'Mo K\a'
_diffrn_radiation_wavelength 0.71073
_diffrn_reflns_av_R_equivalents 0.027
_diffrn_reflns_limit_h_max 9
_diffrn_reflns_limit_h_min -9
_diffrn_reflns_limit_k_max 21
_diffrn_reflns_limit_k_min -21
_diffrn_reflns_limit_l_max 16
_diffrn_reflns_limit_l_min -16
_diffrn_reflns_number 11398
_diffrn_reflns_theta_max 27.48
_diffrn_reflns_theta_min 5.15
_diffrn_standards_decay_% 0.00
_diffrn_standards_interval_count 0
_diffrn_standards_interval_time 0
_diffrn_standards_number 0
_exptl_absorpt_coefficient_mu 1.552
_exptl_absorpt_correction_T_max 0.63
_exptl_absorpt_correction_T_min 0.63
_exptl_absorpt_correction_type multi-scan
_exptl_absorpt_process_details
;
Denzo/Scalepack (Otwinowski & Minor, 1996)
;
_exptl_crystal_colour ' dark brown '
_exptl_crystal_density_diffrn 1.565
_exptl_crystal_description ' fragment '
_exptl_crystal_F_000 745.995
_exptl_crystal_size_max 0.30
_exptl_crystal_size_mid 0.30
_exptl_crystal_size_min 0.30
_refine_diff_density_max 0.60
_refine_diff_density_min -0.60
_refine_ls_extinction_method None
_refine_ls_goodness_of_fit_ref 1.3644
_refine_ls_hydrogen_treatment mixed
_refine_ls_matrix_type full
_refine_ls_number_parameters 189
_refine_ls_number_reflns 2698
_refine_ls_R_factor_gt 0.0317
_refine_ls_shift/su_max 0.011029
_refine_ls_structure_factor_coef F
_refine_ls_weighting_details
;
Chebychev polynomial with 3 parameters (Carruthers & Watkin , 1979)
0.377    0.105    0.136
;
_refine_ls_weighting_scheme calc
_refine_ls_wR_factor_ref 0.0376
_reflns_limit_h_max 9
_reflns_limit_h_min -9
_reflns_limit_k_max 21
_reflns_limit_k_min 0
_reflns_limit_l_max 16
_reflns_limit_l_min 0
_reflns_number_gt 2698
_reflns_number_total 3567
_reflns_threshold_expression >3.00\s(I)
_cod_data_source_file b307499d.txt
_cod_data_source_block NiASTM
_cod_depositor_comments
;
The following automatic conversions were performed:
'_symmetry_cell_setting' value 'Monoclinic' changed to 'monoclinic'
according to '/home/adriana/struct/CIF-dictionaries/cif_core.dic'
dictionary named 'cif_core.dic' version 2.4.1 from 2010-06-29.

Automatic conversion script
Id: cif_fix_enum 1555 2011-01-17 13:19:09Z saulius 

 Updated bibliographic information.

 Antanas Vaitkus,
 2019-10-04
;
_cod_original_cell_volume 1519.7
_cod_original_sg_symbol_H-M 'P 1 21/c 1 '
_cod_original_formula_sum ' C10 H17 N7 Ni1 S2 '
_cod_database_code 7013405

loop_
_symmetry_equiv_pos_as_xyz
x,y,z
-x,-y,-z
-x,y+1/2,-z+1/2
x,-y+1/2,z+1/2

loop_
_atom_site_label
_atom_site_fract_x
_atom_site_fract_y
_atom_site_fract_z
_atom_site_U_iso_or_equiv
_atom_site_occupancy
_atom_site_adp_type
Ni1 0.20688(4) 0.101474(18) 0.05761(2) 0.0177 1.0000 Uani
C11 0.3054(3) -0.05040(15) 0.0397(2) 0.0207 1.0000 Uani
N11 0.2351(3) 0.01102(12) -0.01894(16) 0.0193 1.0000 Uani
N12 0.1886(3) 0.00600(12) -0.13000(16) 0.0210 1.0000 Uani
C12 0.1170(3) 0.07381(15) -0.17263(19) 0.0209 1.0000 Uani
S1 0.08521(9) 0.15715(4) -0.09652(5) 0.0214 1.0000 Uani
C1 0.3388(4) -0.12820(16) -0.0061(2) 0.0254 1.0000 Uani
N13 0.0614(3) 0.08100(14) -0.28033(18) 0.0264 1.0000 Uani
C13 0.0692(5) 0.01562(17) -0.3517(2) 0.0333 1.0000 Uani
C22 0.2937(3) 0.13816(16) 0.2849(2) 0.0235 1.0000 Uani
N21 0.3119(3) 0.03859(12) 0.17729(16) 0.0202 1.0000 Uani
N22 0.3445(3) 0.06346(13) 0.28251(16) 0.0235 1.0000 Uani
C21 0.3494(3) -0.03415(15) 0.15616(19) 0.0212 1.0000 Uani
S2 0.19951(9) 0.19654(4) 0.16846(5) 0.0234 1.0000 Uani
C2 0.4272(4) -0.09489(16) 0.2408(2) 0.0280 1.0000 Uani
N23 0.3136(4) 0.17358(16) 0.38012(18) 0.0308 1.0000 Uani
C23 0.3798(4) 0.13332(19) 0.4832(2) 0.0346 1.0000 Uani
N31 -0.1249(4) 0.33162(16) -0.0016(2) 0.0436 1.0000 Uani
C31 -0.1757(4) 0.32565(17) -0.0934(3) 0.0338 1.0000 Uani
C32 -0.2387(4) 0.31857(18) -0.2109(2) 0.0349 1.0000 Uani
H1 0.023(4) 0.1211(19) -0.308(3) 0.023(8) 1.0000 Uiso
H2 0.270(5) 0.216(2) 0.379(3) 0.028(8) 1.0000 Uiso
H11 0.2952 -0.1257 -0.0867 0.0306 1.0000 Uiso
H12 0.4786 -0.1411 0.0177 0.0306 1.0000 Uiso
H13 0.2653 -0.1701 0.0201 0.0306 1.0000 Uiso
H131 0.0215 0.0335 -0.4285 0.0399 1.0000 Uiso
H132 0.2045 -0.0031 -0.3375 0.0399 1.0000 Uiso
H133 -0.0130 -0.0286 -0.3384 0.0399 1.0000 Uiso
H21 0.4461 -0.0708 0.3139 0.0328 1.0000 Uiso
H22 0.5527 -0.1147 0.2332 0.0328 1.0000 Uiso
H23 0.3349 -0.1399 0.2319 0.0328 1.0000 Uiso
H231 0.3833 0.1715 0.5430 0.0408 1.0000 Uiso
H232 0.5112 0.1118 0.4912 0.0408 1.0000 Uiso
H233 0.2904 0.0890 0.4864 0.0408 1.0000 Uiso
H321 -0.3276 0.3631 -0.2417 0.0406 1.0000 Uiso
H322 -0.1249 0.3207 -0.2405 0.0406 1.0000 Uiso
H323 -0.3069 0.2671 -0.2311 0.0406 1.0000 Uiso

loop_
_atom_site_aniso_label
_atom_site_aniso_U_11
_atom_site_aniso_U_22
_atom_site_aniso_U_33
_atom_site_aniso_U_23
_atom_site_aniso_U_13
_atom_site_aniso_U_12
Ni1 0.01847(15) 0.02022(16) 0.01396(15) 0.00185(11) 0.00367(11) 0.00087(12)
C11 0.016(1) 0.0224(12) 0.0232(11) 0.0016(9) 0.0055(9) -0.0025(9)
N11 0.0185(9) 0.022(1) 0.017(1) 0.0012(8) 0.0050(7) -0.0003(8)
N12 0.024(1) 0.0243(11) 0.0157(9) 0.0005(8) 0.0062(8) 0.0002(8)
C12 0.0197(11) 0.0254(12) 0.0184(11) 0.0000(9) 0.0067(9) -0.0020(9)
S1 0.0254(3) 0.0225(3) 0.0155(3) 0.0018(2) 0.0043(2) 0.0030(2)
C1 0.0262(12) 0.0229(12) 0.0275(12) 0.001(1) 0.008(1) 0.003(1)
N13 0.0336(12) 0.0271(12) 0.017(1) 0.0015(9) 0.0044(9) 0.005(1)
C13 0.0482(17) 0.0309(15) 0.0208(12) -0.0043(11) 0.0095(11) 0.0006(13)
C21 0.0176(11) 0.0241(12) 0.0216(11) 0.0048(9) 0.0050(9) -0.0015(9)
N21 0.0180(9) 0.025(1) 0.0177(9) 0.0027(8) 0.0048(7) -0.0009(8)
N22 0.026(1) 0.0281(11) 0.0152(9) 0.0019(8) 0.0039(8) -0.0002(9)
C22 0.0201(11) 0.0312(13) 0.0191(11) 0.002(1) 0.0052(9) -0.000(1)
S2 0.0283(3) 0.0247(3) 0.0163(3) 0.0009(2) 0.0044(2) 0.0038(2)
C2 0.0293(13) 0.0282(13) 0.0246(13) 0.006(1) 0.004(1) 0.0025(11)
N23 0.0372(13) 0.0354(14) 0.0180(11) -0.0002(9) 0.0047(9) 0.0087(11)
C23 0.0389(15) 0.0468(17) 0.0163(12) 0.0024(12) 0.0047(11) 0.0036(13)
N31 0.0526(17) 0.0359(14) 0.0398(15) -0.0003(12) 0.0086(12) 0.0006(13)
C31 0.0306(14) 0.0262(14) 0.0440(17) 0.0005(12) 0.0092(12) 0.0015(11)
C32 0.0335(14) 0.0324(15) 0.0356(15) 0.0027(12) 0.0038(12) 0.0036(12)

loop_
_atom_type_symbol
_atom_type_scat_dispersion_real
_atom_type_scat_dispersion_imag
_atom_type_scat_Cromer_Mann_a1
_atom_type_scat_Cromer_Mann_b1
_atom_type_scat_Cromer_Mann_a2
_atom_type_scat_Cromer_Mann_b2
_atom_type_scat_Cromer_Mann_a3
_atom_type_scat_Cromer_Mann_b3
_atom_type_scat_Cromer_Mann_a4
_atom_type_scat_Cromer_Mann_b4
_atom_type_scat_Cromer_Mann_c
_atom_type_scat_source
'C   ' 0.0020 0.0020 2.3100 20.8439 1.0200 10.2075 1.5886 0.5687 0.8650 51.6512 0.2156 International_Tables_Vol_IV_Table_2.2B
'H   ' 0.0000 0.0000 0.4930 10.5109 0.3229 26.1257 0.1402 3.1424 0.0408 57.7997 0.0030 International_Tables_Vol_IV_Table_2.2B
'N   ' 0.0040 0.0030 12.2126 0.0057 3.1322 9.8933 2.0125 28.9975 1.1663 0.5826 -11.5290 International_Tables_Vol_IV_Table_2.2B
'Ni  ' 0.2850 1.1130 12.8376 3.8785 7.2920 0.2565 4.4438 12.1763 2.3800 66.3421 1.0341 International_Tables_Vol_IV_Table_2.2B
'S   ' 0.1100 0.1240 6.9053 1.4679 5.2034 22.2151 1.4379 0.2536 1.5863 56.1720 0.8669 International_Tables_Vol_IV_Table_2.2B

loop_
_geom_angle_atom_site_label_1
_geom_angle_site_symmetry_1
_geom_angle_atom_site_label_2
_geom_angle_site_symmetry_2
_geom_angle_atom_site_label_3
_geom_angle_site_symmetry_3
_geom_angle
_geom_angle_publ_flag
N11 . Ni1 . S1 . 87.07(6) yes
N11 . Ni1 . N21 . 83.59(9) yes
S1 . Ni1 . N21 . 170.61(7) yes
N11 . Ni1 . S2 . 171.04(6) yes
S1 . Ni1 . S2 . 101.81(3) yes
N21 . Ni1 . S2 . 87.56(7) yes
N11 . C11 . C1 . 123.7(2) yes
N11 . C11 . C21 . 112.5(2) yes
C1 . C11 . C21 . 123.7(2) yes
Ni1 . N11 . C11 . 115.52(17) yes
Ni1 . N11 . N12 . 124.62(16) yes
C11 . N11 . N12 . 119.9(2) yes
N11 . N12 . C12 . 109.6(2) yes
N12 . C12 . S1 . 124.12(18) yes
N12 . C12 . N13 . 118.9(2) yes
S1 . C12 . N13 . 116.9(2) yes
Ni1 . S1 . C12 . 94.51(8) yes
C11 . C1 . H11 . 109.5 no
C11 . C1 . H12 . 109.5 no
H11 . C1 . H12 . 109.5 no
C11 . C1 . H13 . 109.5 no
H11 . C1 . H13 . 109.5 no
H12 . C1 . H13 . 109.5 no
C12 . N13 . C13 . 122.3(2) yes
C12 . N13 . H1 . 122.(3) yes
C13 . N13 . H1 . 116.(3) yes
N13 . C13 . H131 . 109.5 no
N13 . C13 . H132 . 109.5 no
H131 . C13 . H132 . 109.5 no
N13 . C13 . H133 . 109.5 no
H131 . C13 . H133 . 109.5 no
H132 . C13 . H133 . 109.5 no
N22 . C22 . S2 . 124.13(19) yes
N22 . C22 . N23 . 119.4(2) yes
S2 . C22 . N23 . 116.5(2) yes
Ni1 . N21 . N22 . 124.25(16) yes
Ni1 . N21 . C21 . 115.43(17) yes
N22 . N21 . C21 . 120.3(2) yes
C22 . N22 . N21 . 110.0(2) yes
C11 . C21 . N21 . 112.9(2) yes
C11 . C21 . C2 . 123.3(2) yes
N21 . C21 . C2 . 123.8(2) yes
Ni1 . S2 . C22 . 94.02(9) yes
C21 . C2 . H21 . 109.5 no
C21 . C2 . H22 . 109.5 no
H21 . C2 . H22 . 109.5 no
C21 . C2 . H23 . 109.5 no
H21 . C2 . H23 . 109.5 no
H22 . C2 . H23 . 109.5 no
C22 . N23 . C23 . 123.6(3) yes
C22 . N23 . H2 . 117.(3) yes
C23 . N23 . H2 . 118.(3) yes
N23 . C23 . H231 . 109.5 no
N23 . C23 . H232 . 109.5 no
H231 . C23 . H232 . 109.5 no
N23 . C23 . H233 . 109.5 no
H231 . C23 . H233 . 109.5 no
H232 . C23 . H233 . 109.5 no
N31 . C31 . C32 . 179.3(3) yes
C31 . C32 . H321 . 109.5 no
C31 . C32 . H322 . 109.5 no
H321 . C32 . H322 . 109.5 no
C31 . C32 . H323 . 109.5 no
H321 . C32 . H323 . 109.5 no
H322 . C32 . H323 . 109.5 no

loop_
_geom_bond_atom_site_label_1
_geom_bond_site_symmetry_1
_geom_bond_atom_site_label_2
_geom_bond_site_symmetry_2
_geom_bond_distance
_geom_bond_publ_flag
Ni1 . N11 . 1.861(2) yes
Ni1 . S1 . 2.1546(6) yes
Ni1 . N21 . 1.855(2) yes
Ni1 . S2 . 2.1598(7) yes
C11 . N11 . 1.303(3) yes
C11 . C1 . 1.489(4) yes
C11 . C21 . 1.470(3) yes
N11 . N12 . 1.378(3) yes
N12 . C12 . 1.315(3) yes
C12 . S1 . 1.767(3) yes
C12 . N13 . 1.339(3) yes
C1 . H11 . 1.000 no
C1 . H12 . 1.000 no
C1 . H13 . 1.000 no
N13 . C13 . 1.449(3) yes
N13 . H1 . 0.78(3) yes
C13 . H131 . 1.000 no
C13 . H132 . 1.000 no
C13 . H133 . 1.000 no
C22 . N22 . 1.319(4) yes
C22 . S2 . 1.768(3) yes
C22 . N23 . 1.336(3) yes
N21 . N22 . 1.375(3) yes
N21 . C21 . 1.305(3) yes
C21 . C2 . 1.491(3) yes
C2 . H21 . 1.000 no
C2 . H22 . 1.000 no
C2 . H23 . 1.000 no
N23 . C23 . 1.451(3) yes
N23 . H2 . 0.79(3) yes
C23 . H231 . 1.000 no
C23 . H232 . 1.000 no
C23 . H233 . 1.000 no
N31 . C31 . 1.142(4) yes
C31 . C32 . 1.460(4) yes
C32 . H321 . 1.000 no
C32 . H322 . 1.000 no
C32 . H323 . 1.000 no

loop_
_geom_hbond_atom_site_label_D
_geom_hbond_atom_site_label_H
_geom_hbond_atom_site_label_A
_geom_hbond_site_symmetry_A
_geom_hbond_distance_DH
_geom_hbond_distance_HA
_geom_hbond_distance_DA
_geom_hbond_angle_DHA
_geom_hbond_publ_flag
N23 H2 S1 4_555 0.79(3) 2.59(3) 3.363(3) 167.(3) yes
